data_4082127
loop_
_publ_author_name
'Hohloch, Stephan'
'Suntrup, Lisa'
'Sarkar, Biprajit'

_publ_section_title
;
 Arene--Ruthenium(II) and &#x2212;Iridium(III) Complexes with
 &#x201C;Click&#x201D;-Based Pyridyl-triazoles, Bis-triazoles, and
 Chelating Abnormal Carbenes: Applications in Catalytic Transfer
 Hydrogenation of Nitrobenzene
;
_journal_issue 24
_journal_name_full Organometallics
_journal_page_first 7376
_journal_paper_doi 10.1021/om4009185
_journal_volume 32
_journal_year 2013
_chemical_formula_sum 'C43 H60 Cl F6 N6 O P Ru'
_chemical_formula_weight 958.46
_chemical_name_systematic
;
 ?
;
_space_group_IT_number 33
_symmetry_cell_setting orthorhombic
_symmetry_space_group_name_Hall 'P 2c -2n'
_symmetry_space_group_name_H-M 'P n a 21'
_atom_sites_solution_hydrogens geom
_atom_sites_solution_primary direct
_atom_sites_solution_secondary difmap
_audit_creation_method SHELXL-97
_cell_angle_alpha 90.00
_cell_angle_beta 90.00
_cell_angle_gamma 90.00
_cell_formula_units_Z 4
_cell_length_a 14.212(4)
_cell_length_b 18.020(5)
_cell_length_c 17.412(5)
_cell_measurement_reflns_used 9242
_cell_measurement_temperature 100(2)
_cell_measurement_theta_max 27.5
_cell_measurement_theta_min 1.5
_cell_volume 4459(2)
_computing_structure_refinement 'SHELXL-97 (Sheldrick, 2008)'
_diffrn_ambient_temperature 100(2)
_diffrn_measured_fraction_theta_full 0.994
_diffrn_measured_fraction_theta_max 0.994
_diffrn_measurement_device_type 'Bruker Smart AXS'
_diffrn_measurement_method 'omega scans'
_diffrn_radiation_monochromator graphite
_diffrn_radiation_source 'fine-focus sealed tube'
_diffrn_radiation_type MoK\a
_diffrn_radiation_wavelength 0.71073
_diffrn_reflns_av_R_equivalents 0.0389
_diffrn_reflns_av_sigmaI/netI 0.0337
_diffrn_reflns_limit_h_max 15
_diffrn_reflns_limit_h_min -18
_diffrn_reflns_limit_k_max 23
_diffrn_reflns_limit_k_min -20
_diffrn_reflns_limit_l_max 22
_diffrn_reflns_limit_l_min -22
_diffrn_reflns_number 51246
_diffrn_reflns_theta_full 27.56
_diffrn_reflns_theta_max 27.56
_diffrn_reflns_theta_min 1.63
_exptl_absorpt_coefficient_mu 0.513
_exptl_absorpt_correction_T_max 0.746
_exptl_absorpt_correction_T_min 0.643
_exptl_absorpt_correction_type multi-scan
_exptl_absorpt_process_details 'Blessing, 1995'
_exptl_crystal_colour yellow
_exptl_crystal_density_diffrn 1.428
_exptl_crystal_density_method 'not measured'
_exptl_crystal_description block
_exptl_crystal_F_000 1992
_exptl_crystal_size_max 0.27
_exptl_crystal_size_mid 0.24
_exptl_crystal_size_min 0.18
_refine_diff_density_max 2.010
_refine_diff_density_min -1.011
_refine_diff_density_rms 0.130
_refine_ls_abs_structure_details 'Flack H D (1983), Acta Cryst. A39, 876-881'
_refine_ls_abs_structure_Flack 0.50(4)
_refine_ls_extinction_method none
_refine_ls_goodness_of_fit_ref 1.142
_refine_ls_hydrogen_treatment constr
_refine_ls_matrix_type full
_refine_ls_number_parameters 535
_refine_ls_number_reflns 10236
_refine_ls_number_restraints 30
_refine_ls_restrained_S_all 1.162
_refine_ls_R_factor_all 0.0641
_refine_ls_R_factor_gt 0.0552
_refine_ls_shift/su_max 0.001
_refine_ls_shift/su_mean 0.000
_refine_ls_structure_factor_coef Fsqd
_refine_ls_weighting_details 'calc w=1/[\s^2^(Fo^2^)+(0.0473P)^2^+18.8795P] where P=(Fo^2^+2Fc^2^)/3'
_refine_ls_weighting_scheme calc
_refine_ls_wR_factor_gt 0.1319
_refine_ls_wR_factor_ref 0.1374
_reflns_number_gt 9242
_reflns_number_total 10236
_reflns_threshold_expression >2\s(I)
_cod_data_source_file om4009185_si_002.cif
_cod_data_source_block sar236mo2
_cod_original_sg_symbol_H-M Pna2(1)
_cod_database_code 4082127

loop_
_symmetry_equiv_pos_as_xyz
'x, y, z'
'-x, -y, z+1/2'
'x+1/2, -y+1/2, z'
'-x+1/2, y+1/2, z+1/2'

loop_
_atom_site_label
_atom_site_type_symbol
_atom_site_fract_x
_atom_site_fract_y
_atom_site_fract_z
_atom_site_U_iso_or_equiv
_atom_site_adp_type
_atom_site_occupancy
_atom_site_symmetry_multiplicity
_atom_site_calc_flag
_atom_site_refinement_flags
C35 C 0.7324(3) 0.7994(2) 0.1981(5) 0.0184(9) Uani 1 1 d .
C38 C 0.6879(3) 0.8756(2) 0.2004(5) 0.0222(10) Uani 1 1 d .
H38 H 0.6444 0.8773 0.2441 0.027 Uiso 1 1 calc R
C31 C 0.8727(4) 0.5835(3) 0.2070(5) 0.0277(14) Uani 1 1 d .
H31A H 0.8878 0.5676 0.1559 0.041 Uiso 1 1 calc R
H31B H 0.8330 0.5472 0.2312 0.041 Uiso 1 1 calc R
H31C H 0.9296 0.5890 0.2362 0.041 Uiso 1 1 calc R
C40 C 0.7669(5) 0.9317(4) 0.2152(5) 0.0421(19) Uani 1 1 d .
H40A H 0.7411 0.9809 0.2168 0.063 Uiso 1 1 calc R
H40B H 0.8125 0.9286 0.1746 0.063 Uiso 1 1 calc R
H40C H 0.7967 0.9207 0.2633 0.063 Uiso 1 1 calc R
C39 C 0.6331(5) 0.8962(3) 0.1277(4) 0.0321(14) Uani 1 1 d .
H39A H 0.6071 0.9451 0.1334 0.048 Uiso 1 1 calc R
H39B H 0.5832 0.8611 0.1199 0.048 Uiso 1 1 calc R
H39C H 0.6748 0.8954 0.0843 0.048 Uiso 1 1 calc R
C20 C 0.7304(5) 0.6929(4) 0.5317(4) 0.0247(14) Uani 1 1 d .
H20 H 0.7611 0.7144 0.5733 0.030 Uiso 1 1 calc R
C8 C 0.7685(5) 0.6761(4) -0.1367(4) 0.0342(17) Uani 1 1 d .
H8 H 0.8021 0.6946 -0.1784 0.041 Uiso 1 1 calc R
O200 O 1.0360(5) 0.3538(4) 0.1112(4) 0.0639(17) Uani 1 1 d DU
C202 C 1.0275(6) 0.4154(4) 0.2406(4) 0.0429(17) Uani 1 1 d DU
H20A H 1.0535 0.4571 0.2137 0.064 Uiso 1 1 calc R
H20B H 1.0683 0.4020 0.2823 0.064 Uiso 1 1 calc R
H20C H 0.9666 0.4282 0.2604 0.064 Uiso 1 1 calc R
C201 C 0.9872(10) 0.2706(6) 0.2033(10) 0.123(4) Uani 1 1 d DU
H20D H 0.9919 0.2409 0.1577 0.184 Uiso 1 1 calc R
H20E H 0.9232 0.2709 0.2210 0.184 Uiso 1 1 calc R
H20F H 1.0271 0.2502 0.2425 0.184 Uiso 1 1 calc R
C200 C 1.0180(11) 0.3498(6) 0.1856(6) 0.125(5) Uani 1 1 d DU
Ru1 Ru 0.66937(2) 0.682754(17) 0.19702(4) 0.01182(9) Uani 1 1 d .
Cl1 Cl 0.51428(8) 0.73602(6) 0.19212(10) 0.0180(2) Uani 1 1 d .
P1 P 0.72273(10) 0.36527(8) 0.20533(12) 0.0269(3) Uani 1 1 d .
N1 N 0.5235(3) 0.5077(3) 0.0947(3) 0.0127(10) Uani 1 1 d .
N2 N 0.5090(4) 0.5140(3) 0.2932(3) 0.0144(10) Uani 1 1 d .
F2 F 0.7356(4) 0.2783(2) 0.2047(3) 0.0550(12) Uani 1 1 d .
N6 N 0.5930(3) 0.5952(3) 0.3446(3) 0.0117(9) Uani 1 1 d .
C1 C 0.6137(4) 0.6050(3) 0.1233(3) 0.0099(11) Uani 1 1 d .
N5 N 0.6141(3) 0.5885(3) 0.0469(3) 0.0118(9) Uani 1 1 d .
C2 C 0.6046(4) 0.6080(4) 0.2679(3) 0.0133(12) Uani 1 1 d .
C6 C 0.6380(4) 0.6887(4) -0.0480(4) 0.0196(13) Uani 1 1 d .
C29 C 0.4642(5) 0.4419(4) 0.0935(4) 0.0198(14) Uani 1 1 d .
H29A H 0.4610 0.4228 0.0421 0.030 Uiso 1 1 calc R
H29B H 0.4021 0.4547 0.1107 0.030 Uiso 1 1 calc R
H29C H 0.4903 0.4049 0.1269 0.030 Uiso 1 1 calc R
C3 C 0.5550(5) 0.5508(4) 0.1524(3) 0.0146(13) Uani 1 1 d .
C32 C 0.8219(3) 0.6568(3) 0.2037(5) 0.0218(11) Uani 1 1 d .
C30 C 0.4471(4) 0.4481(4) 0.2922(4) 0.0168(12) Uani 1 1 d .
H30A H 0.4251 0.4381 0.3433 0.025 Uiso 1 1 calc R
H30B H 0.4817 0.4061 0.2734 0.025 Uiso 1 1 calc R
H30C H 0.3943 0.4574 0.2591 0.025 Uiso 1 1 calc R
C34 C 0.7588(5) 0.7632(4) 0.1298(3) 0.0186(13) Uani 1 1 d .
H34 H 0.7476 0.7857 0.0826 0.022 Uiso 1 1 calc R
C4 C 0.5489(4) 0.5528(4) 0.2350(3) 0.0114(12) Uani 1 1 d .
C12 C 0.5486(5) 0.8107(4) -0.0449(4) 0.0342(15) Uani 1 1 d .
H12A H 0.4927 0.8339 -0.0252 0.051 Uiso 1 1 calc R
H12B H 0.5483 0.8132 -0.0999 0.051 Uiso 1 1 calc R
H12C H 0.6030 0.8361 -0.0254 0.051 Uiso 1 1 calc R
N4 N 0.5347(3) 0.5395(3) 0.3615(3) 0.0149(10) Uani 1 1 d .
C33 C 0.8020(5) 0.6927(4) 0.1327(4) 0.0209(15) Uani 1 1 d .
H33 H 0.8180 0.6692 0.0870 0.025 Uiso 1 1 calc R
C36 C 0.7500(5) 0.7637(4) 0.2699(4) 0.0188(13) Uani 1 1 d .
H36 H 0.7339 0.7873 0.3156 0.023 Uiso 1 1 calc R
N3 N 0.5598(3) 0.5297(3) 0.0283(3) 0.0135(10) Uani 1 1 d .
C5 C 0.6684(4) 0.6210(3) -0.0157(3) 0.0136(12) Uani 1 1 d .
C37 C 0.7919(4) 0.6926(4) 0.2718(4) 0.0166(13) Uani 1 1 d .
H37 H 0.7998 0.6689 0.3187 0.020 Uiso 1 1 calc R
F6 F 0.8074(3) 0.3736(3) 0.1478(2) 0.0456(12) Uani 1 1 d .
C17 C 0.6409(4) 0.6297(4) 0.4089(3) 0.0158(12) Uani 1 1 d .
C19 C 0.6535(5) 0.7288(4) 0.4993(4) 0.0230(13) Uani 1 1 d .
H19 H 0.6334 0.7740 0.5192 0.028 Uiso 1 1 calc R
F1 F 0.7929(4) 0.3714(3) 0.2766(2) 0.0435(11) Uani 1 1 d .
C22 C 0.7183(4) 0.5932(3) 0.4406(3) 0.0164(12) Uani 1 1 d .
F5 F 0.6532(4) 0.3614(4) 0.1334(4) 0.0597(16) Uani 1 1 d .
F4 F 0.7106(4) 0.4533(2) 0.2059(5) 0.0762(17) Uani 1 1 d .
C10 C 0.7465(4) 0.5810(4) -0.0402(3) 0.0195(13) Uani 1 1 d .
C16 C 0.8858(5) 0.5043(4) 0.0058(4) 0.0292(14) Uani 1 1 d .
H16A H 0.9021 0.4578 0.0291 0.044 Uiso 1 1 calc R
H16B H 0.9067 0.5443 0.0379 0.044 Uiso 1 1 calc R
H16C H 0.9155 0.5080 -0.0436 0.044 Uiso 1 1 calc R
F3 F 0.6368(5) 0.3562(5) 0.2634(4) 0.086(2) Uani 1 1 d .
C13 C 0.4599(5) 0.6904(4) -0.0433(5) 0.0351(18) Uani 1 1 d .
H13A H 0.4073 0.7180 -0.0238 0.053 Uiso 1 1 calc R
H13B H 0.4584 0.6409 -0.0230 0.053 Uiso 1 1 calc R
H13C H 0.4567 0.6885 -0.0983 0.053 Uiso 1 1 calc R
C14 C 0.7788(4) 0.5089(4) -0.0041(4) 0.0213(13) Uani 1 1 d .
H14 H 0.7506 0.5059 0.0472 0.026 Uiso 1 1 calc R
C11 C 0.5513(5) 0.7283(3) -0.0190(3) 0.0204(13) Uani 1 1 d .
H11 H 0.5536 0.7277 0.0373 0.025 Uiso 1 1 calc R
C18 C 0.6061(4) 0.6973(3) 0.4368(3) 0.0153(12) Uani 1 1 d .
C23 C 0.7526(4) 0.5184(4) 0.4097(4) 0.0195(13) Uani 1 1 d .
H23 H 0.7345 0.5150 0.3554 0.023 Uiso 1 1 calc R
C26 C 0.5199(5) 0.7333(4) 0.4013(4) 0.0238(14) Uani 1 1 d .
H26 H 0.5148 0.7162 0.3480 0.029 Uiso 1 1 calc R
C15 C 0.7432(5) 0.4426(4) -0.0504(4) 0.0340(15) Uani 1 1 d .
H15A H 0.7639 0.3974 -0.0266 0.051 Uiso 1 1 calc R
H15B H 0.7675 0.4453 -0.1018 0.051 Uiso 1 1 calc R
H15C H 0.6757 0.4435 -0.0520 0.051 Uiso 1 1 calc R
C9 C 0.7965(5) 0.6112(4) -0.1025(4) 0.0292(15) Uani 1 1 d .
H9 H 0.8496 0.5867 -0.1208 0.035 Uiso 1 1 calc R
C28 C 0.5241(5) 0.8178(3) 0.4006(4) 0.0299(14) Uani 1 1 d .
H28A H 0.5794 0.8337 0.3735 0.045 Uiso 1 1 calc R
H28B H 0.5264 0.8359 0.4525 0.045 Uiso 1 1 calc R
H28C H 0.4692 0.8371 0.3755 0.045 Uiso 1 1 calc R
C25 C 0.8597(4) 0.5082(4) 0.4150(4) 0.0248(13) Uani 1 1 d .
H25A H 0.8905 0.5477 0.3878 0.037 Uiso 1 1 calc R
H25B H 0.8770 0.4615 0.3926 0.037 Uiso 1 1 calc R
H25C H 0.8786 0.5091 0.4679 0.037 Uiso 1 1 calc R
C21 C 0.7618(4) 0.6267(4) 0.5036(3) 0.0243(14) Uani 1 1 d .
H21 H 0.8130 0.6036 0.5267 0.029 Uiso 1 1 calc R
C24 C 0.7039(5) 0.4549(4) 0.4531(4) 0.0292(14) Uani 1 1 d .
H24A H 0.7254 0.4081 0.4334 0.044 Uiso 1 1 calc R
H24B H 0.6370 0.4586 0.4464 0.044 Uiso 1 1 calc R
H24C H 0.7188 0.4582 0.5068 0.044 Uiso 1 1 calc R
C27 C 0.4329(5) 0.7078(4) 0.4443(5) 0.0333(16) Uani 1 1 d .
H27A H 0.3780 0.7298 0.4216 0.050 Uiso 1 1 calc R
H27B H 0.4374 0.7227 0.4971 0.050 Uiso 1 1 calc R
H27C H 0.4282 0.6547 0.4415 0.050 Uiso 1 1 calc R
C7 C 0.6907(5) 0.7142(4) -0.1098(4) 0.0272(14) Uani 1 1 d .
H7 H 0.6732 0.7582 -0.1338 0.033 Uiso 1 1 calc R

loop_
_atom_site_aniso_label
_atom_site_aniso_U_11
_atom_site_aniso_U_22
_atom_site_aniso_U_33
_atom_site_aniso_U_23
_atom_site_aniso_U_13
_atom_site_aniso_U_12
C35 0.018(2) 0.017(2) 0.021(2) 0.009(3) 0.001(3) -0.0092(16)
C38 0.031(3) 0.0092(18) 0.026(2) -0.004(3) -0.006(4) -0.0057(17)
C31 0.016(2) 0.028(3) 0.039(4) 0.004(3) 0.001(3) 0.006(2)
C40 0.047(4) 0.024(3) 0.056(5) 0.001(3) -0.004(3) -0.008(3)
C39 0.038(4) 0.019(3) 0.039(3) 0.004(2) 0.005(3) 0.000(3)
C20 0.020(3) 0.031(4) 0.022(3) -0.008(2) -0.006(2) -0.007(3)
C8 0.030(4) 0.046(4) 0.027(3) 0.013(3) 0.011(3) -0.001(3)
O200 0.0615(19) 0.0676(19) 0.0627(19) -0.0025(10) 0.0014(10) 0.0014(10)
C202 0.0416(19) 0.0434(19) 0.0437(19) 0.0045(10) -0.0010(10) 0.0015(10)
C201 0.122(5) 0.123(5) 0.123(5) 0.0001(10) -0.0001(10) 0.0007(10)
C200 0.124(5) 0.125(5) 0.126(5) 0.0003(10) 0.0001(10) 0.0006(10)
Ru1 0.01038(15) 0.01158(14) 0.01349(14) 0.0005(2) -0.0008(2) -0.00304(12)
Cl1 0.0146(5) 0.0166(4) 0.0227(5) 0.0008(7) 0.0001(6) 0.0019(4)
P1 0.0219(7) 0.0288(6) 0.0300(9) 0.0009(8) 0.0024(7) 0.0081(5)
N1 0.012(2) 0.008(2) 0.018(2) -0.0026(18) -0.0010(18) -0.0010(18)
N2 0.015(2) 0.018(3) 0.010(2) -0.0011(19) -0.0005(17) -0.0031(19)
F2 0.104(3) 0.0260(17) 0.035(2) 0.003(2) -0.001(3) -0.0005(19)
N6 0.009(2) 0.012(2) 0.014(2) -0.0002(17) -0.0006(16) -0.0015(17)
C1 0.007(2) 0.010(3) 0.014(2) 0.001(2) -0.003(2) 0.002(2)
N5 0.003(2) 0.014(2) 0.019(2) -0.0009(18) -0.0012(16) 0.0010(17)
C2 0.013(3) 0.015(3) 0.012(2) 0.002(2) -0.002(2) 0.001(2)
C6 0.018(3) 0.024(3) 0.017(3) 0.000(2) -0.006(2) -0.006(2)
C29 0.020(3) 0.021(3) 0.018(3) -0.001(2) -0.001(2) -0.010(2)
C3 0.018(3) 0.017(3) 0.009(2) 0.001(2) 0.004(2) 0.004(3)
C32 0.018(2) 0.024(2) 0.023(3) 0.006(3) -0.006(3) -0.0083(18)
C30 0.016(3) 0.013(3) 0.022(3) 0.004(2) 0.000(2) -0.006(2)
C34 0.020(3) 0.020(3) 0.015(3) 0.003(2) 0.001(2) -0.008(3)
C4 0.007(3) 0.011(3) 0.016(3) 0.005(2) 0.005(2) 0.000(2)
C12 0.045(4) 0.018(3) 0.039(4) 0.006(3) -0.003(3) 0.005(3)
N4 0.011(2) 0.016(2) 0.017(2) 0.0010(18) 0.0008(17) -0.0007(19)
C33 0.014(3) 0.031(4) 0.018(3) -0.001(3) -0.003(2) -0.009(3)
C36 0.018(3) 0.019(3) 0.019(3) 0.000(2) -0.002(2) -0.011(3)
N3 0.014(2) 0.013(2) 0.014(2) 0.0006(17) 0.0002(17) -0.0015(18)
C5 0.014(3) 0.014(3) 0.013(2) 0.0030(19) -0.0012(19) -0.005(2)
C37 0.008(3) 0.021(3) 0.020(3) 0.005(2) -0.004(2) -0.007(2)
F6 0.033(2) 0.070(3) 0.033(2) 0.019(2) 0.0065(19) 0.003(2)
C17 0.009(2) 0.025(3) 0.014(2) 0.003(2) -0.003(2) -0.005(2)
C19 0.024(3) 0.022(3) 0.022(3) -0.007(2) 0.000(2) -0.004(3)
F1 0.058(3) 0.046(3) 0.028(2) -0.0043(19) -0.008(2) 0.007(2)
C22 0.017(3) 0.012(3) 0.020(2) 0.001(2) -0.001(2) -0.003(2)
F5 0.036(3) 0.080(4) 0.062(4) 0.016(3) -0.026(2) -0.017(3)
F4 0.101(4) 0.040(2) 0.089(4) -0.004(4) -0.018(4) 0.040(2)
C10 0.017(3) 0.023(3) 0.019(3) 0.001(2) -0.003(2) -0.002(2)
C16 0.021(3) 0.034(4) 0.033(3) -0.001(3) 0.003(2) 0.001(3)
F3 0.041(3) 0.155(7) 0.063(4) -0.001(4) 0.021(3) 0.004(4)
C13 0.027(4) 0.020(3) 0.058(5) -0.001(3) -0.007(3) 0.004(3)
C14 0.020(3) 0.020(3) 0.024(3) 0.001(2) 0.003(2) 0.000(2)
C11 0.027(3) 0.014(3) 0.020(3) 0.003(2) -0.008(2) -0.001(2)
C18 0.012(3) 0.014(3) 0.019(3) -0.001(2) 0.001(2) -0.008(2)
C23 0.010(3) 0.024(3) 0.025(3) 0.001(2) 0.001(2) -0.001(2)
C26 0.028(3) 0.022(3) 0.022(3) -0.004(2) -0.006(2) 0.007(3)
C15 0.034(4) 0.026(4) 0.042(4) -0.005(3) -0.001(3) 0.001(3)
C9 0.025(3) 0.036(4) 0.027(3) 0.004(3) 0.006(3) -0.004(3)
C28 0.030(3) 0.023(3) 0.037(4) -0.001(3) -0.002(3) 0.000(3)
C25 0.018(3) 0.024(3) 0.032(3) 0.006(3) -0.003(2) -0.003(2)
C21 0.015(3) 0.036(4) 0.022(3) 0.000(3) -0.005(2) -0.005(3)
C24 0.029(3) 0.022(3) 0.037(3) 0.006(3) -0.001(3) -0.004(3)
C27 0.020(3) 0.029(4) 0.051(4) 0.004(3) -0.006(3) -0.005(3)
C7 0.029(4) 0.023(3) 0.030(3) 0.014(3) -0.002(3) 0.000(3)

loop_
_atom_type_symbol
_atom_type_description
_atom_type_scat_dispersion_real
_atom_type_scat_dispersion_imag
_atom_type_scat_source
C C 0.0033 0.0016 'International Tables Vol C Tables 4.2.6.8 and 6.1.1.4'
H H 0.0000 0.0000 'International Tables Vol C Tables 4.2.6.8 and 6.1.1.4'
N N 0.0061 0.0033 'International Tables Vol C Tables 4.2.6.8 and 6.1.1.4'
F F 0.0171 0.0103 'International Tables Vol C Tables 4.2.6.8 and 6.1.1.4'
P P 0.1023 0.0942 'International Tables Vol C Tables 4.2.6.8 and 6.1.1.4'
Cl Cl 0.1484 0.1585 'International Tables Vol C Tables 4.2.6.8 and 6.1.1.4'
Ru Ru -1.2594 0.8363 'International Tables Vol C Tables 4.2.6.8 and 6.1.1.4'
O O 0.0106 0.0060 'International Tables Vol C Tables 4.2.6.8 and 6.1.1.4'

loop_
_geom_angle_atom_site_label_1
_geom_angle_atom_site_label_2
_geom_angle_atom_site_label_3
_geom_angle
C34 C35 C36 119.0(4)
C34 C35 C38 123.7(7)
C36 C35 C38 117.3(7)
C34 C35 Ru1 70.8(3)
C36 C35 Ru1 70.2(3)
C38 C35 Ru1 132.2(3)
C35 C38 C40 107.3(4)
C35 C38 C39 114.2(6)
C40 C38 C39 110.5(5)
C35 C38 H38 108.2
C40 C38 H38 108.2
C39 C38 H38 108.2
C32 C31 H31A 109.5
C32 C31 H31B 109.5
H31A C31 H31B 109.5
C32 C31 H31C 109.5
H31A C31 H31C 109.5
H31B C31 H31C 109.5
C38 C40 H40A 109.5
C38 C40 H40B 109.5
H40A C40 H40B 109.5
C38 C40 H40C 109.5
H40A C40 H40C 109.5
H40B C40 H40C 109.5
C38 C39 H39A 109.5
C38 C39 H39B 109.5
H39A C39 H39B 109.5
C38 C39 H39C 109.5
H39A C39 H39C 109.5
H39B C39 H39C 109.5
C21 C20 C19 121.3(6)
C21 C20 H20 119.4
C19 C20 H20 119.4
C9 C8 C7 120.5(6)
C9 C8 H8 119.7
C7 C8 H8 119.7
C200 C202 H20A 109.5
C200 C202 H20B 109.5
H20A C202 H20B 109.5
C200 C202 H20C 109.5
H20A C202 H20C 109.5
H20B C202 H20C 109.5
C200 C201 H20D 109.5
C200 C201 H20E 109.5
H20D C201 H20E 109.5
C200 C201 H20F 109.5
H20D C201 H20F 109.5
H20E C201 H20F 109.5
O200 C200 C201 107.8(8)
O200 C200 C202 123.7(8)
C201 C200 C202 128.5(10)
C2 Ru1 C1 75.82(16)
C2 Ru1 C37 93.0(2)
C1 Ru1 C37 137.3(2)
C2 Ru1 C33 138.3(3)
C1 Ru1 C33 93.9(2)
C37 Ru1 C33 67.2(2)
C2 Ru1 C32 105.6(2)
C1 Ru1 C32 105.3(2)
C37 Ru1 C32 37.5(3)
C33 Ru1 C32 37.6(3)
C2 Ru1 C36 108.4(2)
C1 Ru1 C36 171.9(2)
C37 Ru1 C36 37.2(3)
C33 Ru1 C36 78.3(2)
C32 Ru1 C36 67.0(2)
C2 Ru1 C34 171.9(2)
C1 Ru1 C34 109.3(2)
C37 Ru1 C34 78.9(2)
C33 Ru1 C34 36.9(3)
C32 Ru1 C34 67.2(2)
C36 Ru1 C34 65.74(16)
C2 Ru1 C35 141.0(3)
C1 Ru1 C35 141.4(3)
C37 Ru1 C35 66.9(2)
C33 Ru1 C35 66.0(2)
C32 Ru1 C35 79.10(17)
C36 Ru1 C35 36.7(2)
C34 Ru1 C35 36.1(2)
C2 Ru1 Cl1 82.62(18)
C1 Ru1 Cl1 84.09(17)
C37 Ru1 Cl1 136.06(19)
C33 Ru1 Cl1 137.3(2)
C32 Ru1 Cl1 168.62(13)
C36 Ru1 Cl1 103.20(18)
C34 Ru1 Cl1 103.97(18)
C35 Ru1 Cl1 89.56(12)
F6 P1 F2 90.1(3)
F6 P1 F3 179.6(4)
F2 P1 F3 89.5(4)
F6 P1 F4 89.5(3)
F2 P1 F4 179.5(3)
F3 P1 F4 90.9(5)
F6 P1 F1 90.6(3)
F2 P1 F1 90.1(3)
F3 P1 F1 89.6(3)
F4 P1 F1 89.6(3)
F6 P1 F5 88.7(3)
F2 P1 F5 91.3(3)
F3 P1 F5 91.1(3)
F4 P1 F5 88.9(4)
F1 P1 F5 178.4(3)
N3 N1 C3 110.4(5)
N3 N1 C29 117.2(5)
C3 N1 C29 132.3(5)
N4 N2 C4 112.1(5)
N4 N2 C30 116.9(5)
C4 N2 C30 130.9(5)
N4 N6 C2 114.7(5)
N4 N6 C17 116.3(5)
C2 N6 C17 128.8(5)
N5 C1 C3 102.0(5)
N5 C1 Ru1 139.0(4)
C3 C1 Ru1 119.0(4)
N3 N5 C1 113.7(5)
N3 N5 C5 116.0(5)
C1 N5 C5 130.2(5)
N6 C2 C4 102.2(5)
N6 C2 Ru1 139.1(5)
C4 C2 Ru1 118.6(4)
C7 C6 C5 115.4(6)
C7 C6 C11 122.9(6)
C5 C6 C11 121.7(6)
N1 C29 H29A 109.5
N1 C29 H29B 109.5
H29A C29 H29B 109.5
N1 C29 H29C 109.5
H29A C29 H29C 109.5
H29B C29 H29C 109.5
N1 C3 C1 109.5(5)
N1 C3 C4 137.7(7)
C1 C3 C4 112.6(7)
C37 C32 C33 117.3(5)
C37 C32 C31 120.8(7)
C33 C32 C31 121.9(7)
C37 C32 Ru1 69.7(3)
C33 C32 Ru1 70.4(4)
C31 C32 Ru1 130.9(3)
N2 C30 H30A 109.5
N2 C30 H30B 109.5
H30A C30 H30B 109.5
N2 C30 H30C 109.5
H30A C30 H30C 109.5
H30B C30 H30C 109.5
C35 C34 C33 120.1(6)
C35 C34 Ru1 73.1(3)
C33 C34 Ru1 69.4(4)
C35 C34 H34 119.9
C33 C34 H34 119.9
Ru1 C34 H34 130.1
N2 C4 C2 107.4(5)
N2 C4 C3 139.3(7)
C2 C4 C3 113.2(6)
C11 C12 H12A 109.5
C11 C12 H12B 109.5
H12A C12 H12B 109.5
C11 C12 H12C 109.5
H12A C12 H12C 109.5
H12B C12 H12C 109.5
N2 N4 N6 103.6(5)
C34 C33 C32 121.9(6)
C34 C33 Ru1 73.7(4)
C32 C33 Ru1 72.0(4)
C34 C33 H33 119.1
C32 C33 H33 119.1
Ru1 C33 H33 127.4
C37 C36 C35 120.1(6)
C37 C36 Ru1 68.8(4)
C35 C36 Ru1 73.0(3)
C37 C36 H36 119.9
C35 C36 H36 119.9
Ru1 C36 H36 130.8
N1 N3 N5 104.4(4)
C10 C5 C6 124.7(5)
C10 C5 N5 116.4(5)
C6 C5 N5 118.8(5)
C36 C37 C32 121.5(6)
C36 C37 Ru1 74.0(4)
C32 C37 Ru1 72.8(4)
C36 C37 H37 119.3
C32 C37 H37 119.3
Ru1 C37 H37 125.8
C22 C17 C18 123.5(6)
C22 C17 N6 118.3(6)
C18 C17 N6 118.2(5)
C20 C19 C18 120.3(6)
C20 C19 H19 119.8
C18 C19 H19 119.8
C17 C22 C21 117.1(6)
C17 C22 C23 121.8(5)
C21 C22 C23 121.1(6)
C5 C10 C9 116.1(6)
C5 C10 C14 123.9(6)
C9 C10 C14 120.0(6)
C14 C16 H16A 109.5
C14 C16 H16B 109.5
H16A C16 H16B 109.5
C14 C16 H16C 109.5
H16A C16 H16C 109.5
H16B C16 H16C 109.5
C11 C13 H13A 109.5
C11 C13 H13B 109.5
H13A C13 H13B 109.5
C11 C13 H13C 109.5
H13A C13 H13C 109.5
H13B C13 H13C 109.5
C10 C14 C15 110.5(5)
C10 C14 C16 113.1(5)
C15 C14 C16 110.3(5)
C10 C14 H14 107.6
C15 C14 H14 107.6
C16 C14 H14 107.6
C6 C11 C13 113.0(5)
C6 C11 C12 112.0(6)
C13 C11 C12 109.1(5)
C6 C11 H11 107.5
C13 C11 H11 107.5
C12 C11 H11 107.5
C19 C18 C17 116.8(6)
C19 C18 C26 122.0(6)
C17 C18 C26 121.1(5)
C22 C23 C24 109.8(5)
C22 C23 C25 113.5(5)
C24 C23 C25 109.2(5)
C22 C23 H23 108.1
C24 C23 H23 108.1
C25 C23 H23 108.1
C27 C26 C18 109.1(5)
C27 C26 C28 109.8(6)
C18 C26 C28 113.5(5)
C27 C26 H26 108.1
C18 C26 H26 108.1
C28 C26 H26 108.1
C14 C15 H15A 109.5
C14 C15 H15B 109.5
H15A C15 H15B 109.5
C14 C15 H15C 109.5
H15A C15 H15C 109.5
H15B C15 H15C 109.5
C8 C9 C10 121.2(6)
C8 C9 H9 119.4
C10 C9 H9 119.4
C26 C28 H28A 109.5
C26 C28 H28B 109.5
H28A C28 H28B 109.5
C26 C28 H28C 109.5
H28A C28 H28C 109.5
H28B C28 H28C 109.5
C23 C25 H25A 109.5
C23 C25 H25B 109.5
H25A C25 H25B 109.5
C23 C25 H25C 109.5
H25A C25 H25C 109.5
H25B C25 H25C 109.5
C20 C21 C22 121.0(6)
C20 C21 H21 119.5
C22 C21 H21 119.5
C23 C24 H24A 109.5
C23 C24 H24B 109.5
H24A C24 H24B 109.5
C23 C24 H24C 109.5
H24A C24 H24C 109.5
H24B C24 H24C 109.5
C26 C27 H27A 109.5
C26 C27 H27B 109.5
H27A C27 H27B 109.5
C26 C27 H27C 109.5
H27A C27 H27C 109.5
H27B C27 H27C 109.5
C8 C7 C6 122.0(6)
C8 C7 H7 119.0
C6 C7 H7 119.0

loop_
_geom_bond_atom_site_label_1
_geom_bond_atom_site_label_2
_geom_bond_distance
C35 C34 1.408(10)
C35 C36 1.429(9)
C35 C38 1.512(6)
C35 Ru1 2.285(4)
C38 C40 1.532(8)
C38 C39 1.533(10)
C38 H38 0.9800
C31 C32 1.505(7)
C31 H31A 0.9600
C31 H31B 0.9600
C31 H31C 0.9600
C40 H40A 0.9600
C40 H40B 0.9600
C40 H40C 0.9600
C39 H39A 0.9600
C39 H39B 0.9600
C39 H39C 0.9600
C20 C21 1.365(9)
C20 C19 1.390(9)
C20 H20 0.9300
C8 C9 1.371(10)
C8 C7 1.384(10)
C8 H8 0.9300
O200 C200 1.321(9)
C202 C200 1.528(8)
C202 H20A 0.9600
C202 H20B 0.9600
C202 H20C 0.9600
C201 C200 1.524(9)
C201 H20D 0.9600
C201 H20E 0.9600
C201 H20F 0.9600
Ru1 C2 2.045(6)
Ru1 C1 2.059(6)
Ru1 C37 2.181(6)
Ru1 C33 2.200(8)
Ru1 C32 2.221(5)
Ru1 C36 2.248(6)
Ru1 C34 2.255(6)
Ru1 Cl1 2.4057(13)
P1 F6 1.574(5)
P1 F2 1.578(4)
P1 F3 1.595(6)
P1 F4 1.596(4)
P1 F1 1.596(5)
P1 F5 1.598(6)
N1 N3 1.327(7)
N1 C3 1.347(8)
N1 C29 1.454(8)
N2 N4 1.325(7)
N2 C4 1.355(8)
N2 C30 1.477(8)
N6 N4 1.335(7)
N6 C2 1.366(7)
N6 C17 1.450(7)
C1 N5 1.363(7)
C1 C3 1.381(9)
N5 N3 1.351(7)
N5 C5 1.457(7)
C2 C4 1.394(9)
C6 C7 1.390(9)
C6 C5 1.412(9)
C6 C11 1.510(9)
C29 H29A 0.9600
C29 H29B 0.9600
C29 H29C 0.9600
C3 C4 1.442(6)
C32 C37 1.416(11)
C32 C33 1.423(10)
C30 H30A 0.9600
C30 H30B 0.9600
C30 H30C 0.9600
C34 C33 1.411(10)
C34 H34 0.9300
C12 C11 1.553(8)
C12 H12A 0.9600
C12 H12B 0.9600
C12 H12C 0.9600
C33 H33 0.9300
C36 C37 1.412(10)
C36 H36 0.9300
C5 C10 1.391(8)
C37 H37 0.9300
C17 C22 1.395(8)
C17 C18 1.401(9)
C19 C18 1.401(8)
C19 H19 0.9300
C22 C21 1.396(8)
C22 C23 1.532(8)
C10 C9 1.405(9)
C10 C14 1.516(9)
C16 C14 1.532(9)
C16 H16A 0.9600
C16 H16B 0.9600
C16 H16C 0.9600
C13 C11 1.527(10)
C13 H13A 0.9600
C13 H13B 0.9600
C13 H13C 0.9600
C14 C15 1.528(9)
C14 H14 0.9800
C11 H11 0.9800
C18 C26 1.518(8)
C23 C24 1.536(9)
C23 C25 1.537(8)
C23 H23 0.9800
C26 C27 1.517(10)
C26 C28 1.523(9)
C26 H26 0.9800
C15 H15A 0.9600
C15 H15B 0.9600
C15 H15C 0.9600
C9 H9 0.9300
C28 H28A 0.9600
C28 H28B 0.9600
C28 H28C 0.9600
C25 H25A 0.9600
C25 H25B 0.9600
C25 H25C 0.9600
C21 H21 0.9300
C24 H24A 0.9600
C24 H24B 0.9600
C24 H24C 0.9600
C27 H27A 0.9600
C27 H27B 0.9600
C27 H27C 0.9600
C7 H7 0.9300
